data_7021333
loop_
_publ_author_name
'Yasumoto, Takahiro'
'Yamamoto, Keishi'
'Tsurugi, Hayato'
'Mashima, Kazushi'

_publ_section_title
;
 Isospecific polymerization of 1-hexene by C1-symmetric half-metallocene
 dimethyl complexes of group 4 metals with bidentate N-substituted
 iminomethylpyrrolyl ligands.
;
_journal_issue 25
_journal_name_full 'Dalton transactions (Cambridge, England : 2003)'
_journal_page_first 9120
_journal_page_last 9128
_journal_paper_doi 10.1039/c2dt32481d
_journal_volume 42
_journal_year 2013
_chemical_formula_moiety 'C21 H34 Hf N2'
_chemical_formula_sum 'C21 H34 Hf N2'
_chemical_formula_weight 492.99
_chemical_name_common 4g
_chemical_name_systematic
;
?
;
_space_group_IT_number 14
_symmetry_cell_setting monoclinic
_symmetry_Int_Tables_number 14
_symmetry_space_group_name_Hall '-P 2ybc'
_symmetry_space_group_name_H-M 'P 1 21/c 1'
_atom_sites_solution_hydrogens geom
_atom_sites_solution_primary direct
_atom_sites_solution_secondary difmap
_audit_creation_method SHELXL-97
_cell_angle_alpha 90.00
_cell_angle_beta 109.942(3)
_cell_angle_gamma 90.00
_cell_formula_units_Z 4
_cell_length_a 14.6866(9)
_cell_length_b 8.3103(4)
_cell_length_c 17.7682(10)
_cell_measurement_reflns_used 139660
_cell_measurement_temperature 120(2)
_cell_measurement_theta_max 32.58
_cell_measurement_theta_min 3.25
_cell_volume 2038.6(2)
_computing_cell_refinement 'RAPID AUTO'
_computing_data_collection 'RAPID AUTO (Rigaku, ????)'
_computing_data_reduction 'RAPID AUTO'
_computing_molecular_graphics 'CrystalStructure 4.0'
_computing_publication_material 'CrystalStructure 4.0 (Rigaku, 2010)'
_computing_structure_refinement 'SHELXL97 (Sheldrick, 2008)'
_computing_structure_solution 'SIR92 (Altomare, et al., 1994)'
_diffrn_ambient_temperature 120(2)
_diffrn_detector_area_resol_mean 10.000
_diffrn_measured_fraction_theta_full 0.997
_diffrn_measured_fraction_theta_max 0.997
_diffrn_measurement_device_type 'Rigaku R-AXIS RAPID'
_diffrn_measurement_method \w
_diffrn_radiation_monochromator graphite
_diffrn_radiation_source 'fine-focus sealed tube'
_diffrn_radiation_type MoK\a
_diffrn_radiation_wavelength 0.71075
_diffrn_reflns_av_R_equivalents 0.0749
_diffrn_reflns_av_sigmaI/netI 0.0251
_diffrn_reflns_limit_h_max 22
_diffrn_reflns_limit_h_min -22
_diffrn_reflns_limit_k_max 12
_diffrn_reflns_limit_k_min -12
_diffrn_reflns_limit_l_max 26
_diffrn_reflns_limit_l_min -26
_diffrn_reflns_number 93855
_diffrn_reflns_theta_full 32.57
_diffrn_reflns_theta_max 32.57
_diffrn_reflns_theta_min 3.12
_exptl_absorpt_coefficient_mu 5.122
_exptl_absorpt_correction_T_max 0.360
_exptl_absorpt_correction_T_min 0.153
_exptl_absorpt_correction_type multi-scan
_exptl_absorpt_process_details 'ABSCOR (Rigaku, 1995)'
_exptl_crystal_colour yellow
_exptl_crystal_density_diffrn 1.606
_exptl_crystal_density_method 'not measured'
_exptl_crystal_description block
_exptl_crystal_F_000 984
_exptl_crystal_size_max 0.40
_exptl_crystal_size_mid 0.30
_exptl_crystal_size_min 0.20
_refine_diff_density_max 2.884
_refine_diff_density_min -2.495
_refine_diff_density_rms 0.173
_refine_ls_extinction_method none
_refine_ls_goodness_of_fit_ref 1.141
_refine_ls_hydrogen_treatment constr
_refine_ls_matrix_type full
_refine_ls_number_parameters 227
_refine_ls_number_reflns 7412
_refine_ls_number_restraints 0
_refine_ls_restrained_S_all 1.141
_refine_ls_R_factor_all 0.0426
_refine_ls_R_factor_gt 0.0369
_refine_ls_shift/su_max 0.003
_refine_ls_shift/su_mean 0.000
_refine_ls_structure_factor_coef Fsqd
_refine_ls_weighting_details 'calc w=1/[\s^2^(Fo^2^)+(0.0460P)^2^+5.3529P] where P=(Fo^2^+2Fc^2^)/3'
_refine_ls_weighting_scheme calc
_refine_ls_wR_factor_gt 0.0949
_refine_ls_wR_factor_ref 0.0982
_reflns_number_gt 6537
_reflns_number_total 7412
_reflns_threshold_expression >2sigma(I)
_cod_data_source_file c2dt32481d.txt
_cod_data_source_block 4g
_cod_database_code 7021333

loop_
_symmetry_equiv_pos_as_xyz
'x, y, z'
'-x, y+1/2, -z+1/2'
'-x, -y, -z'
'x, -y-1/2, z-1/2'

loop_
_atom_site_label
_atom_site_type_symbol
_atom_site_fract_x
_atom_site_fract_y
_atom_site_fract_z
_atom_site_U_iso_or_equiv
_atom_site_adp_type
_atom_site_occupancy
_atom_site_symmetry_multiplicity
_atom_site_calc_flag
_atom_site_refinement_flags
Hf1 Hf 0.752232(9) -0.158864(16) 0.315042(8) 0.02102(5) Uani 1 1 d .
N1 N 0.6247(2) -0.0605(4) 0.33917(18) 0.0251(5) Uani 1 1 d .
N2 N 0.6689(2) 0.0257(4) 0.20753(17) 0.0235(5) Uani 1 1 d .
C1 C 0.8428(2) 0.0209(5) 0.4299(2) 0.0267(6) Uani 1 1 d .
C2 C 0.8740(3) -0.1388(5) 0.4537(2) 0.0279(7) Uani 1 1 d .
C3 C 0.9248(2) -0.1955(5) 0.4040(2) 0.0260(6) Uani 1 1 d .
C4 C 0.9265(2) -0.0711(4) 0.3501(2) 0.0249(6) Uani 1 1 d .
C5 C 0.8745(2) 0.0628(4) 0.3654(2) 0.0244(6) Uani 1 1 d .
C6 C 0.7931(3) 0.1317(6) 0.4704(3) 0.0366(9) Uani 1 1 d .
H6A H 0.7492 0.2032 0.4306 0.044 Uiso 1 1 calc R
H6B H 0.8417 0.1960 0.5108 0.044 Uiso 1 1 calc R
H6C H 0.7560 0.0680 0.4964 0.044 Uiso 1 1 calc R
C7 C 0.8658(3) -0.2244(6) 0.5259(2) 0.0385(9) Uani 1 1 d .
H7A H 0.9193 -0.1914 0.5738 0.046 Uiso 1 1 calc R
H7B H 0.8688 -0.3410 0.5186 0.046 Uiso 1 1 calc R
H7C H 0.8040 -0.1966 0.5323 0.046 Uiso 1 1 calc R
C8 C 0.9747(3) -0.3552(5) 0.4115(3) 0.0337(8) Uani 1 1 d .
H8A H 1.0378 -0.3499 0.4544 0.040 Uiso 1 1 calc R
H8B H 0.9840 -0.3816 0.3609 0.040 Uiso 1 1 calc R
H8C H 0.9348 -0.4384 0.4241 0.040 Uiso 1 1 calc R
C9 C 0.9847(3) -0.0757(5) 0.2951(2) 0.0320(7) Uani 1 1 d .
H9A H 0.9727 0.0225 0.2626 0.038 Uiso 1 1 calc R
H9B H 0.9656 -0.1697 0.2599 0.038 Uiso 1 1 calc R
H9C H 1.0537 -0.0830 0.3269 0.038 Uiso 1 1 calc R
C10 C 0.8652(3) 0.2296(5) 0.3299(3) 0.0338(8) Uani 1 1 d .
H10A H 0.8916 0.2302 0.2861 0.041 Uiso 1 1 calc R
H10B H 0.9012 0.3062 0.3713 0.041 Uiso 1 1 calc R
H10C H 0.7967 0.2606 0.3092 0.041 Uiso 1 1 calc R
C11 C 0.7763(3) -0.3351(4) 0.2241(2) 0.0283(7) Uani 1 1 d .
H11A H 0.8193 -0.4222 0.2527 0.034 Uiso 1 1 calc R
H11B H 0.8061 -0.2781 0.1901 0.034 Uiso 1 1 calc R
H11C H 0.7140 -0.3803 0.1908 0.034 Uiso 1 1 calc R
C12 C 0.7114(3) -0.3819(5) 0.3677(3) 0.0321(7) Uani 1 1 d .
H12A H 0.6504 -0.4248 0.3308 0.039 Uiso 1 1 calc R
H12B H 0.7036 -0.3553 0.4189 0.039 Uiso 1 1 calc R
H12C H 0.7626 -0.4628 0.3765 0.039 Uiso 1 1 calc R
C13 C 0.5861(3) -0.0725(5) 0.3982(2) 0.0275(7) Uani 1 1 d .
H13 H 0.6007 -0.1561 0.4369 0.033 Uiso 1 1 calc R
C14 C 0.5222(3) 0.0537(5) 0.3948(2) 0.0313(7) Uani 1 1 d .
H14 H 0.4865 0.0713 0.4297 0.038 Uiso 1 1 calc R
C15 C 0.5210(3) 0.1491(5) 0.3296(2) 0.0298(7) Uani 1 1 d .
H15 H 0.4844 0.2444 0.3114 0.036 Uiso 1 1 calc R
C16 C 0.5844(2) 0.0765(5) 0.2969(2) 0.0260(6) Uani 1 1 d .
C17 C 0.6067(3) 0.1134(5) 0.2273(2) 0.0273(6) Uani 1 1 d .
H17 H 0.5763 0.2024 0.1948 0.033 Uiso 1 1 calc R
C18 C 0.6761(3) 0.0529(4) 0.1260(2) 0.0259(6) Uani 1 1 d .
C19 C 0.7824(3) 0.0503(5) 0.1324(3) 0.0326(8) Uani 1 1 d .
H19A H 0.8155 0.1444 0.1627 0.039 Uiso 1 1 calc R
H19B H 0.7868 0.0527 0.0787 0.039 Uiso 1 1 calc R
H19C H 0.8130 -0.0480 0.1601 0.039 Uiso 1 1 calc R
C20 C 0.6326(3) 0.2122(5) 0.0876(3) 0.0343(8) Uani 1 1 d .
H20A H 0.6617 0.3008 0.1244 0.041 Uiso 1 1 calc R
H20B H 0.5625 0.2109 0.0762 0.041 Uiso 1 1 calc R
H20C H 0.6458 0.2271 0.0376 0.041 Uiso 1 1 calc R
C21 C 0.6215(3) -0.0861(5) 0.0735(2) 0.0337(8) Uani 1 1 d .
H21A H 0.6530 -0.1880 0.0954 0.040 Uiso 1 1 calc R
H21B H 0.6222 -0.0720 0.0189 0.040 Uiso 1 1 calc R
H21C H 0.5544 -0.0873 0.0726 0.040 Uiso 1 1 calc R

loop_
_atom_site_aniso_label
_atom_site_aniso_U_11
_atom_site_aniso_U_22
_atom_site_aniso_U_33
_atom_site_aniso_U_23
_atom_site_aniso_U_13
_atom_site_aniso_U_12
Hf1 0.01835(7) 0.02138(7) 0.02449(8) -0.00034(4) 0.00880(5) -0.00013(4)
N1 0.0229(12) 0.0265(14) 0.0266(13) 0.0002(11) 0.0096(11) -0.0007(10)
N2 0.0225(12) 0.0247(13) 0.0250(12) 0.0012(10) 0.0105(10) 0.0026(10)
C1 0.0217(14) 0.0286(16) 0.0300(16) -0.0104(13) 0.0092(12) -0.0046(12)
C2 0.0220(15) 0.0346(18) 0.0267(16) -0.0009(13) 0.0078(13) -0.0032(13)
C3 0.0200(14) 0.0263(15) 0.0300(16) 0.0007(13) 0.0062(12) 0.0010(12)
C4 0.0187(13) 0.0281(15) 0.0296(16) 0.0005(13) 0.0105(12) -0.0014(11)
C5 0.0194(13) 0.0222(14) 0.0322(16) -0.0027(12) 0.0095(12) -0.0023(11)
C6 0.0288(18) 0.043(2) 0.041(2) -0.0177(18) 0.0147(16) -0.0034(16)
C7 0.036(2) 0.050(3) 0.0291(18) 0.0035(17) 0.0112(16) -0.0035(18)
C8 0.0280(17) 0.0276(18) 0.043(2) 0.0030(15) 0.0092(16) 0.0030(13)
C9 0.0254(16) 0.0381(19) 0.0365(19) 0.0005(15) 0.0157(15) 0.0000(14)
C10 0.0316(18) 0.0227(16) 0.045(2) -0.0001(15) 0.0102(16) -0.0027(13)
C11 0.0300(17) 0.0271(16) 0.0292(17) 0.0003(12) 0.0117(14) 0.0015(13)
C12 0.0300(17) 0.0279(16) 0.040(2) -0.0027(15) 0.0138(16) -0.0019(14)
C13 0.0230(14) 0.0331(17) 0.0302(16) 0.0012(13) 0.0138(13) 0.0002(13)
C14 0.0249(15) 0.041(2) 0.0317(17) -0.0018(15) 0.0139(14) 0.0026(14)
C15 0.0259(16) 0.0345(19) 0.0304(17) -0.0006(14) 0.0113(14) 0.0073(13)
C16 0.0217(14) 0.0306(16) 0.0261(15) -0.0001(13) 0.0086(12) 0.0043(12)
C17 0.0246(15) 0.0297(16) 0.0277(16) 0.0014(13) 0.0092(13) 0.0046(13)
C18 0.0255(15) 0.0286(16) 0.0259(15) 0.0041(12) 0.0118(12) 0.0005(12)
C19 0.0296(17) 0.036(2) 0.0385(19) 0.0022(15) 0.0191(15) 0.0006(14)
C20 0.0369(19) 0.0352(19) 0.0353(19) 0.0098(16) 0.0182(16) 0.0082(16)
C21 0.0348(19) 0.039(2) 0.0278(17) -0.0037(15) 0.0116(15) -0.0027(16)

loop_
_atom_type_symbol
_atom_type_description
_atom_type_scat_dispersion_real
_atom_type_scat_dispersion_imag
_atom_type_scat_source
C C 0.0033 0.0016 'International Tables Vol C Tables 4.2.6.8 and 6.1.1.4'
H H 0.0000 0.0000 'International Tables Vol C Tables 4.2.6.8 and 6.1.1.4'
N N 0.0061 0.0033 'International Tables Vol C Tables 4.2.6.8 and 6.1.1.4'
Hf Hf -0.5830 6.1852 'International Tables Vol C Tables 4.2.6.8 and 6.1.1.4'

loop_
_geom_angle_atom_site_label_1
_geom_angle_atom_site_label_2
_geom_angle_atom_site_label_3
_geom_angle
N1 Hf1 C12 81.99(13)
N1 Hf1 C11 135.64(13)
C12 Hf1 C11 83.92(14)
N1 Hf1 N2 71.76(10)
C12 Hf1 N2 135.54(13)
C11 Hf1 N2 90.39(12)
N1 Hf1 C3 131.50(12)
C12 Hf1 C3 89.60(14)
C11 Hf1 C3 90.04(13)
N2 Hf1 C3 134.59(11)
N1 Hf1 C2 98.74(12)
C12 Hf1 C2 81.23(14)
C11 Hf1 C2 120.28(13)
N2 Hf1 C2 136.84(12)
C3 Hf1 C2 32.84(12)
N1 Hf1 C1 82.62(11)
C12 Hf1 C1 107.11(14)
C11 Hf1 C1 141.72(13)
N2 Hf1 C1 104.38(12)
C3 Hf1 C1 54.47(12)
C2 Hf1 C1 32.87(13)
N1 Hf1 C5 102.06(11)
C12 Hf1 C5 135.65(14)
C11 Hf1 C5 117.08(13)
N2 Hf1 C5 85.66(11)
C3 Hf1 C5 54.46(12)
C2 Hf1 C5 54.43(12)
C1 Hf1 C5 32.80(12)
N1 Hf1 C4 134.28(12)
C12 Hf1 C4 121.79(13)
C11 Hf1 C4 88.35(13)
N2 Hf1 C4 101.98(11)
C3 Hf1 C4 32.66(12)
C2 Hf1 C4 54.25(12)
C1 Hf1 C4 54.36(11)
C5 Hf1 C4 32.90(11)
C13 N1 C16 105.5(3)
C13 N1 Hf1 136.7(3)
C16 N1 Hf1 115.6(2)
C17 N2 C18 117.3(3)
C17 N2 Hf1 110.6(2)
C18 N2 Hf1 132.1(2)
C5 C1 C2 107.9(3)
C5 C1 C6 125.7(4)
C2 C1 C6 126.2(4)
C5 C1 Hf1 73.6(2)
C2 C1 Hf1 73.4(2)
C6 C1 Hf1 123.0(2)
C3 C2 C1 108.0(3)
C3 C2 C7 125.8(4)
C1 C2 C7 125.7(4)
C3 C2 Hf1 73.5(2)
C1 C2 Hf1 73.7(2)
C7 C2 Hf1 124.6(3)
C4 C3 C2 108.3(3)
C4 C3 C8 125.9(3)
C2 C3 C8 125.7(4)
C4 C3 Hf1 74.44(19)
C2 C3 Hf1 73.7(2)
C8 C3 Hf1 121.4(3)
C3 C4 C5 107.8(3)
C3 C4 C9 124.5(3)
C5 C4 C9 127.2(3)
C3 C4 Hf1 72.90(19)
C5 C4 Hf1 73.11(18)
C9 C4 Hf1 125.9(3)
C1 C5 C4 107.9(3)
C1 C5 C10 123.7(3)
C4 C5 C10 127.8(3)
C1 C5 Hf1 73.55(19)
C4 C5 Hf1 73.98(19)
C10 C5 Hf1 124.9(2)
C1 C6 H6A 109.5
C1 C6 H6B 109.5
H6A C6 H6B 109.5
C1 C6 H6C 109.5
H6A C6 H6C 109.5
H6B C6 H6C 109.5
C2 C7 H7A 109.5
C2 C7 H7B 109.5
H7A C7 H7B 109.5
C2 C7 H7C 109.5
H7A C7 H7C 109.5
H7B C7 H7C 109.5
C3 C8 H8A 109.5
C3 C8 H8B 109.5
H8A C8 H8B 109.5
C3 C8 H8C 109.5
H8A C8 H8C 109.5
H8B C8 H8C 109.5
C4 C9 H9A 109.5
C4 C9 H9B 109.5
H9A C9 H9B 109.5
C4 C9 H9C 109.5
H9A C9 H9C 109.5
H9B C9 H9C 109.5
C5 C10 H10A 109.5
C5 C10 H10B 109.5
H10A C10 H10B 109.5
C5 C10 H10C 109.5
H10A C10 H10C 109.5
H10B C10 H10C 109.5
Hf1 C11 H11A 109.5
Hf1 C11 H11B 109.5
H11A C11 H11B 109.5
Hf1 C11 H11C 109.5
H11A C11 H11C 109.5
H11B C11 H11C 109.5
Hf1 C12 H12A 109.5
Hf1 C12 H12B 109.5
H12A C12 H12B 109.5
Hf1 C12 H12C 109.5
H12A C12 H12C 109.5
H12B C12 H12C 109.5
N1 C13 C14 111.4(3)
N1 C13 H13 124.3
C14 C13 H13 124.3
C13 C14 C15 106.2(3)
C13 C14 H14 126.9
C15 C14 H14 126.9
C16 C15 C14 106.2(3)
C16 C15 H15 126.9
C14 C15 H15 126.9
N1 C16 C15 110.7(3)
N1 C16 C17 118.1(3)
C15 C16 C17 131.1(3)
N2 C17 C16 120.3(3)
N2 C17 H17 119.9
C16 C17 H17 119.9
N2 C18 C20 113.9(3)
N2 C18 C19 109.3(3)
C20 C18 C19 107.9(3)
N2 C18 C21 106.2(3)
C20 C18 C21 109.3(3)
C19 C18 C21 110.2(3)
C18 C19 H19A 109.5
C18 C19 H19B 109.5
H19A C19 H19B 109.5
C18 C19 H19C 109.5
H19A C19 H19C 109.5
H19B C19 H19C 109.5
C18 C20 H20A 109.5
C18 C20 H20B 109.5
H20A C20 H20B 109.5
C18 C20 H20C 109.5
H20A C20 H20C 109.5
H20B C20 H20C 109.5
C18 C21 H21A 109.5
C18 C21 H21B 109.5
H21A C21 H21B 109.5
C18 C21 H21C 109.5
H21A C21 H21C 109.5
H21B C21 H21C 109.5

loop_
_geom_bond_atom_site_label_1
_geom_bond_atom_site_label_2
_geom_bond_distance
Hf1 N1 2.216(3)
Hf1 C12 2.248(4)
Hf1 C11 2.296(4)
Hf1 N2 2.430(3)
Hf1 C3 2.506(3)
Hf1 C2 2.509(4)
Hf1 C1 2.513(3)
Hf1 C5 2.515(3)
Hf1 C4 2.526(3)
N1 C13 1.355(5)
N1 C16 1.381(5)
N2 C17 1.307(4)
N2 C18 1.505(4)
C1 C5 1.420(5)
C1 C2 1.421(5)
C1 C6 1.501(5)
C2 C3 1.417(5)
C2 C7 1.506(6)
C3 C4 1.415(5)
C3 C8 1.499(5)
C4 C5 1.428(5)
C4 C9 1.503(5)
C5 C10 1.510(5)
C6 H6A 0.9800
C6 H6B 0.9800
C6 H6C 0.9800
C7 H7A 0.9800
C7 H7B 0.9800
C7 H7C 0.9800
C8 H8A 0.9800
C8 H8B 0.9800
C8 H8C 0.9800
C9 H9A 0.9800
C9 H9B 0.9800
C9 H9C 0.9800
C10 H10A 0.9800
C10 H10B 0.9800
C10 H10C 0.9800
C11 H11A 0.9800
C11 H11B 0.9800
C11 H11C 0.9800
C12 H12A 0.9800
C12 H12B 0.9800
C12 H12C 0.9800
C13 C14 1.395(5)
C13 H13 0.9500
C14 C15 1.399(6)
C14 H14 0.9500
C15 C16 1.393(5)
C15 H15 0.9500
C16 C17 1.417(5)
C17 H17 0.9500
C18 C20 1.525(5)
C18 C19 1.526(5)
C18 C21 1.528(6)
C19 H19A 0.9800
C19 H19B 0.9800
C19 H19C 0.9800
C20 H20A 0.9800
C20 H20B 0.9800
C20 H20C 0.9800
C21 H21A 0.9800
C21 H21B 0.9800
C21 H21C 0.9800

loop_
_geom_torsion_atom_site_label_1
_geom_torsion_atom_site_label_2
_geom_torsion_atom_site_label_3
_geom_torsion_atom_site_label_4
_geom_torsion
C12 Hf1 N1 C13 39.7(4)
C11 Hf1 N1 C13 112.5(4)
N2 Hf1 N1 C13 -176.6(4)
C3 Hf1 N1 C13 -42.6(4)
C2 Hf1 N1 C13 -40.0(4)
C1 Hf1 N1 C13 -68.8(4)
C5 Hf1 N1 C13 -95.4(4)
C4 Hf1 N1 C13 -87.5(4)
C12 Hf1 N1 C16 -160.4(3)
C11 Hf1 N1 C16 -87.6(3)
N2 Hf1 N1 C16 -16.7(2)
C3 Hf1 N1 C16 117.3(3)
C2 Hf1 N1 C16 119.9(3)
C1 Hf1 N1 C16 91.1(3)
C5 Hf1 N1 C16 64.5(3)
C4 Hf1 N1 C16 72.4(3)
N1 Hf1 N2 C17 14.1(2)
C12 Hf1 N2 C17 71.0(3)
C11 Hf1 N2 C17 152.7(3)
C3 Hf1 N2 C17 -116.8(3)
C2 Hf1 N2 C17 -69.2(3)
C1 Hf1 N2 C17 -63.0(3)
C5 Hf1 N2 C17 -90.1(3)
C4 Hf1 N2 C17 -118.9(3)
N1 Hf1 N2 C18 -165.2(3)
C12 Hf1 N2 C18 -108.2(3)
C11 Hf1 N2 C18 -26.5(3)
C3 Hf1 N2 C18 63.9(3)
C2 Hf1 N2 C18 111.6(3)
C1 Hf1 N2 C18 117.8(3)
C5 Hf1 N2 C18 90.6(3)
C4 Hf1 N2 C18 61.9(3)
N1 Hf1 C1 C5 -126.1(2)
C12 Hf1 C1 C5 154.6(2)
C11 Hf1 C1 C5 52.4(3)
N2 Hf1 C1 C5 -57.2(2)
C3 Hf1 C1 C5 77.8(2)
C2 Hf1 C1 C5 115.0(3)
C4 Hf1 C1 C5 37.4(2)
N1 Hf1 C1 C2 118.9(2)
C12 Hf1 C1 C2 39.6(2)
C11 Hf1 C1 C2 -62.5(3)
N2 Hf1 C1 C2 -172.2(2)
C3 Hf1 C1 C2 -37.1(2)
C5 Hf1 C1 C2 -115.0(3)
C4 Hf1 C1 C2 -77.6(2)
N1 Hf1 C1 C6 -3.9(3)
C12 Hf1 C1 C6 -83.1(4)
C11 Hf1 C1 C6 174.7(3)
N2 Hf1 C1 C6 65.1(4)
C3 Hf1 C1 C6 -159.9(4)
C2 Hf1 C1 C6 -122.7(4)
C5 Hf1 C1 C6 122.3(4)
C4 Hf1 C1 C6 159.7(4)
C5 C1 C2 C3 -0.1(4)
C6 C1 C2 C3 -174.9(3)
Hf1 C1 C2 C3 66.0(3)
C5 C1 C2 C7 172.7(4)
C6 C1 C2 C7 -2.2(6)
Hf1 C1 C2 C7 -121.2(4)
C5 C1 C2 Hf1 -66.1(2)
C6 C1 C2 Hf1 119.1(4)
N1 Hf1 C2 C3 -176.5(2)
C12 Hf1 C2 C3 103.1(2)
C11 Hf1 C2 C3 25.4(3)
N2 Hf1 C2 C3 -103.9(2)
C1 Hf1 C2 C3 -115.0(3)
C5 Hf1 C2 C3 -77.9(2)
C4 Hf1 C2 C3 -37.1(2)
N1 Hf1 C2 C1 -61.5(2)
C12 Hf1 C2 C1 -141.9(2)
C11 Hf1 C2 C1 140.5(2)
N2 Hf1 C2 C1 11.1(3)
C3 Hf1 C2 C1 115.0(3)
C5 Hf1 C2 C1 37.1(2)
C4 Hf1 C2 C1 77.9(2)
N1 Hf1 C2 C7 61.0(4)
C12 Hf1 C2 C7 -19.4(4)
C11 Hf1 C2 C7 -97.1(4)
N2 Hf1 C2 C7 133.6(3)
C3 Hf1 C2 C7 -122.5(5)
C1 Hf1 C2 C7 122.5(4)
C5 Hf1 C2 C7 159.6(4)
C4 Hf1 C2 C7 -159.6(4)
C1 C2 C3 C4 0.8(4)
C7 C2 C3 C4 -172.0(4)
Hf1 C2 C3 C4 67.0(2)
C1 C2 C3 C8 176.5(3)
C7 C2 C3 C8 3.8(6)
Hf1 C2 C3 C8 -117.3(4)
C1 C2 C3 Hf1 -66.2(2)
C7 C2 C3 Hf1 121.1(4)
N1 Hf1 C3 C4 -110.3(2)
C12 Hf1 C3 C4 170.8(2)
C11 Hf1 C3 C4 86.9(2)
N2 Hf1 C3 C4 -3.7(3)
C2 Hf1 C3 C4 -114.9(3)
C1 Hf1 C3 C4 -77.7(2)
C5 Hf1 C3 C4 -37.1(2)
N1 Hf1 C3 C2 4.6(3)
C12 Hf1 C3 C2 -74.3(2)
C11 Hf1 C3 C2 -158.2(2)
N2 Hf1 C3 C2 111.2(2)
C1 Hf1 C3 C2 37.2(2)
C5 Hf1 C3 C2 77.8(2)
C4 Hf1 C3 C2 114.9(3)
N1 Hf1 C3 C8 126.8(3)
C12 Hf1 C3 C8 47.9(3)
C11 Hf1 C3 C8 -36.0(3)
N2 Hf1 C3 C8 -126.6(3)
C2 Hf1 C3 C8 122.2(4)
C1 Hf1 C3 C8 159.4(4)
C5 Hf1 C3 C8 -160.0(4)
C4 Hf1 C3 C8 -122.9(4)
C2 C3 C4 C5 -1.2(4)
C8 C3 C4 C5 -176.9(3)
Hf1 C3 C4 C5 65.3(2)
C2 C3 C4 C9 171.4(3)
C8 C3 C4 C9 -4.3(6)
Hf1 C3 C4 C9 -122.2(4)
C2 C3 C4 Hf1 -66.5(3)
C8 C3 C4 Hf1 117.8(4)
N1 Hf1 C4 C3 101.2(2)
C12 Hf1 C4 C3 -10.9(3)
C11 Hf1 C4 C3 -92.7(2)
N2 Hf1 C4 C3 177.3(2)
C2 Hf1 C4 C3 37.3(2)
C1 Hf1 C4 C3 78.1(2)
C5 Hf1 C4 C3 115.4(3)
N1 Hf1 C4 C5 -14.2(3)
C12 Hf1 C4 C5 -126.2(2)
C11 Hf1 C4 C5 152.0(2)
N2 Hf1 C4 C5 61.9(2)
C3 Hf1 C4 C5 -115.4(3)
C2 Hf1 C4 C5 -78.1(2)
C1 Hf1 C4 C5 -37.3(2)
N1 Hf1 C4 C9 -138.2(3)
C12 Hf1 C4 C9 109.8(3)
C11 Hf1 C4 C9 28.0(3)
N2 Hf1 C4 C9 -62.1(3)
C3 Hf1 C4 C9 120.6(4)
C2 Hf1 C4 C9 157.9(4)
C1 Hf1 C4 C9 -161.3(4)
C5 Hf1 C4 C9 -124.0(4)
C2 C1 C5 C4 -0.7(4)
C6 C1 C5 C4 174.2(3)
Hf1 C1 C5 C4 -66.6(2)
C2 C1 C5 C10 -172.8(3)
C6 C1 C5 C10 2.1(6)
Hf1 C1 C5 C10 121.3(3)
C2 C1 C5 Hf1 65.9(2)
C6 C1 C5 Hf1 -119.2(4)
C3 C4 C5 C1 1.1(4)
C9 C4 C5 C1 -171.2(3)
Hf1 C4 C5 C1 66.3(2)
C3 C4 C5 C10 172.8(3)
C9 C4 C5 C10 0.5(6)
Hf1 C4 C5 C10 -122.0(4)
C3 C4 C5 Hf1 -65.1(2)
C9 C4 C5 Hf1 122.5(4)
N1 Hf1 C5 C1 55.0(2)
C12 Hf1 C5 C1 -35.9(3)
C11 Hf1 C5 C1 -146.5(2)
N2 Hf1 C5 C1 125.3(2)
C3 Hf1 C5 C1 -77.9(2)
C2 Hf1 C5 C1 -37.2(2)
C4 Hf1 C5 C1 -114.7(3)
N1 Hf1 C5 C4 169.7(2)
C12 Hf1 C5 C4 78.8(3)
C11 Hf1 C5 C4 -31.8(3)
N2 Hf1 C5 C4 -120.0(2)
C3 Hf1 C5 C4 36.8(2)
C2 Hf1 C5 C4 77.5(2)
C1 Hf1 C5 C4 114.7(3)
N1 Hf1 C5 C10 -65.0(3)
C12 Hf1 C5 C10 -155.9(3)
C11 Hf1 C5 C10 93.5(3)
N2 Hf1 C5 C10 5.3(3)
C3 Hf1 C5 C10 162.1(4)
C2 Hf1 C5 C10 -157.2(4)
C1 Hf1 C5 C10 -120.0(4)
C4 Hf1 C5 C10 125.3(4)
C16 N1 C13 C14 -0.1(4)
Hf1 N1 C13 C14 161.1(3)
N1 C13 C14 C15 0.2(5)
C13 C14 C15 C16 -0.1(4)
C13 N1 C16 C15 0.0(4)
Hf1 N1 C16 C15 -165.8(3)
C13 N1 C16 C17 -175.6(3)
Hf1 N1 C16 C17 18.5(4)
C14 C15 C16 N1 0.1(4)
C14 C15 C16 C17 175.0(4)
C18 N2 C17 C16 169.4(3)
Hf1 N2 C17 C16 -10.0(4)
N1 C16 C17 N2 -4.7(5)
C15 C16 C17 N2 -179.2(4)
C17 N2 C18 C20 17.7(5)
Hf1 N2 C18 C20 -163.1(3)
C17 N2 C18 C19 138.4(3)
Hf1 N2 C18 C19 -42.4(4)
C17 N2 C18 C21 -102.7(4)
Hf1 N2 C18 C21 76.5(4)
